data_2243712
loop_
_publ_author_name
'Butcher, Ray J.'
'Purdy, Andrew P.'
'Brown, Paul A.'
'Gunlycke, Daniel'

_publ_section_title
;
 Synthesis, structure, and theoretical studies of a calcium complex of a
 unique dianion derived from 1-methylpyrrolidin-2-one
;
_journal_coeditor_code PK2649
_journal_issue 1
_journal_name_full 'Acta Crystallographica Section E'
_journal_page_first 70
_journal_page_last 74
_journal_paper_doi 10.1107/S205698902001628X
_journal_volume 77
_journal_year 2021
_chemical_formula_iupac '[Ca (C10 H8 N2 O2 S2) (C5 H9 N O)4]'
_chemical_formula_moiety 'C30 H44 Ca N6 O6 S2'
_chemical_formula_sum 'C30 H44 Ca N6 O6 S2'
_chemical_formula_weight 688.91
_chemical_name_systematic
<i>catena</i>-Poly[[tetrakis(1-methylpyrrolidin-2-one-\k<i>O</i>)calcium(II)]-\m-(<i>E</i>)-1,1'-dimethyl-2,2'-dioxo-1,1',2,2'-tetrahydro-[3,3'-bipyrrolylidene]-5,5'-bis(thiolato)-\k^2^<i>O</i>:<i>O</i>']
_space_group_crystal_system triclinic
_space_group_IT_number 2
_space_group_name_Hall '-P 1'
_space_group_name_H-M_alt 'P -1'
_atom_sites_solution_hydrogens geom
_atom_sites_solution_primary direct
_atom_sites_solution_secondary difmap
_audit_creation_method SHELXL-2018/3
_cell_angle_alpha 75.488(9)
_cell_angle_beta 76.847(7)
_cell_angle_gamma 80.905(6)
_cell_formula_units_Z 2
_cell_length_a 8.6686(13)
_cell_length_b 10.5190(15)
_cell_length_c 18.998(3)
_cell_measurement_reflns_used 4441
_cell_measurement_temperature 100(2)
_cell_measurement_theta_max 28.13
_cell_measurement_theta_min 2.84
_cell_volume 1623.7(4)
_computing_cell_refinement
;
SAINT (Bruker, 2002)
;
_computing_data_collection
;
APEX2 (Bruker, 2005)
;
_computing_data_reduction
;
SAINT (Bruker, 2002)
;
_computing_molecular_graphics
;
SHELXTL (Sheldrick 2008)
;
_computing_publication_material
;
SHELXTL (Sheldrick 2008)
;
_computing_structure_refinement
;
<i>SHELXL2018/3</i> (Sheldrick, 2015b)
;
_computing_structure_solution
;
SHELXT (Sheldrick 2015a)
;
_diffrn_ambient_temperature 100(2)
_diffrn_measured_fraction_theta_full 0.966
_diffrn_measured_fraction_theta_max 0.961
_diffrn_measurement_device_type 'Bruker APEXII CCD'
_diffrn_measurement_method '\f and \w scans'
_diffrn_radiation_type MoK\a
_diffrn_radiation_wavelength 0.71073
_diffrn_reflns_av_R_equivalents 0.083
_diffrn_reflns_av_unetI/netI 0.1586
_diffrn_reflns_limit_h_max 11
_diffrn_reflns_limit_h_min -11
_diffrn_reflns_limit_k_max 14
_diffrn_reflns_limit_k_min -13
_diffrn_reflns_limit_l_max 25
_diffrn_reflns_limit_l_min 0
_diffrn_reflns_number 8230
_diffrn_reflns_theta_full 25.242
_diffrn_reflns_theta_max 28.281
_diffrn_reflns_theta_min 2.467
_exptl_absorpt_coefficient_mu 0.374
_exptl_absorpt_correction_T_max 0.745
_exptl_absorpt_correction_T_min 0.569
_exptl_absorpt_correction_type multi-scan
_exptl_absorpt_process_details
;
(SADABS; Sheldrick, 1996)
;
_exptl_crystal_colour blue-crimson
_exptl_crystal_density_diffrn 1.409
_exptl_crystal_description plate
_exptl_crystal_F_000 732
_exptl_crystal_size_max 0.25
_exptl_crystal_size_mid 0.21
_exptl_crystal_size_min 0.09
_refine_diff_density_max 1.139
_refine_diff_density_min -0.699
_refine_ls_extinction_method none
_refine_ls_goodness_of_fit_ref 1.063
_refine_ls_hydrogen_treatment constr
_refine_ls_matrix_type full
_refine_ls_number_parameters 418
_refine_ls_number_reflns 8230
_refine_ls_number_restraints 0
_refine_ls_restrained_S_all 1.063
_refine_ls_R_factor_all 0.1812
_refine_ls_R_factor_gt 0.1110
_refine_ls_shift/su_max 0.000
_refine_ls_shift/su_mean 0.000
_refine_ls_structure_factor_coef Fsqd
_refine_ls_weighting_details 'w=1/[\s^2^(Fo^2^)+10.0576P] where P=(Fo^2^+2Fc^2^)/3'
_refine_ls_weighting_scheme calc
_refine_ls_wR_factor_gt 0.2506
_refine_ls_wR_factor_ref 0.3009
_reflns_number_gt 5186
_reflns_number_total 8230
_reflns_threshold_expression 'I > 2\s(I)'
_cod_data_source_file pk2649sup1.cif
_cod_data_source_block I
_cod_original_cell_volume 1623.6(4)
_cod_database_code 2243712
_shelx_space_group_comment
;
The symmetry employed for this shelxl refinement is uniquely defined
by the following loop, which should always be used as a source of
symmetry information in preference to the above space-group names.
They are only intended as comments.
;

loop_
_space_group_symop_operation_xyz
'x, y, z'
'-x, -y, -z'

loop_
_atom_site_type_symbol
_atom_site_label
_atom_site_fract_x
_atom_site_fract_y
_atom_site_fract_z
_atom_site_U_iso_or_equiv
_atom_site_adp_type
_atom_site_calc_flag
_atom_site_occupancy
_atom_site_disorder_assembly
_atom_site_disorder_group
Ca Ca1 0.500000 0.000000 0.500000 0.0209(5) Uani d 1 . .
Ca Ca2 0.500000 0.500000 0.000000 0.0207(5) Uani d 1 . .
S S1 0.8711(3) -0.0571(2) 0.14841(12) 0.0295(5) Uani d 1 . .
S S2 0.0342(3) 0.4917(2) 0.34997(12) 0.0309(5) Uani d 1 . .
O O1 0.2279(7) -0.0055(7) 0.5364(3) 0.0338(15) Uani d 1 . .
O O2 0.4684(7) 0.2267(6) 0.4928(3) 0.0296(13) Uani d 1 . .
O O3 0.4856(7) 0.0391(6) 0.3747(3) 0.0262(13) Uani d 1 . .
O O4 0.4201(7) 0.3985(6) 0.1239(3) 0.0247(13) Uani d 1 . .
O O5 0.5191(7) 0.6900(6) 0.0382(3) 0.0310(14) Uani d 1 . .
O O6 0.2373(7) 0.5739(6) -0.0113(3) 0.0283(13) Uani d 1 . .
N N1 -0.0137(10) 0.1047(8) 0.5747(4) 0.0386(19) Uani d 1 . .
N N2 0.4026(9) 0.4436(7) 0.4464(4) 0.0258(15) Uani d 1 . .
N N3 0.6702(7) -0.0260(6) 0.2776(3) 0.0182(13) Uani d 1 . .
N N4 0.2341(8) 0.4610(7) 0.2207(3) 0.0216(14) Uani d 1 . .
N N5 0.3706(9) 0.8684(7) 0.0771(4) 0.0291(16) Uani d 1 . .
N N6 0.0237(10) 0.6894(8) -0.0595(5) 0.042(2) Uani d 1 . .
C C1 0.0984(11) 0.0092(10) 0.5796(6) 0.036(2) Uani d 1 . .
C C2 0.0476(12) -0.0938(10) 0.6544(6) 0.041(2) Uani d 1 . .
H H2A 0.016867 -0.173904 0.645037 0.049 Uiso calc 1 . .
H H2B 0.134884 -0.119763 0.682601 0.049 Uiso calc 1 . .
C C3 -0.0935(13) -0.0196(11) 0.6954(6) 0.044(3) Uani d 1 . .
H H3A -0.061227 0.016484 0.732660 0.053 Uiso calc 1 . .
H H3B -0.178066 -0.077899 0.720847 0.053 Uiso calc 1 . .
C C4 -0.1524(11) 0.0942(11) 0.6338(5) 0.039(2) Uani d 1 . .
H H4A -0.243478 0.071000 0.617940 0.047 Uiso calc 1 . .
H H4B -0.184156 0.177675 0.651072 0.047 Uiso calc 1 . .
C C5 -0.0042(15) 0.2138(12) 0.5117(6) 0.054(3) Uani d 1 . .
H H5A 0.087633 0.194829 0.473425 0.081 Uiso calc 1 . .
H H5B 0.008172 0.293686 0.526633 0.081 Uiso calc 1 . .
H H5C -0.101935 0.227553 0.491797 0.081 Uiso calc 1 . .
C C6 0.4926(10) 0.3304(8) 0.4429(5) 0.0241(16) Uani d 1 . .
C C7 0.6206(10) 0.3457(9) 0.3749(5) 0.0289(18) Uani d 1 . .
H H7A 0.617176 0.280747 0.345683 0.035 Uiso calc 1 . .
H H7B 0.726897 0.332815 0.388168 0.035 Uiso calc 1 . .
C C8 0.5860(13) 0.4870(9) 0.3308(5) 0.039(2) Uani d 1 . .
H H8A 0.556192 0.486307 0.283647 0.047 Uiso calc 1 . .
H H8B 0.680617 0.535770 0.319590 0.047 Uiso calc 1 . .
C C9 0.4453(10) 0.5516(9) 0.3816(5) 0.0298(19) Uani d 1 . .
H H9A 0.478478 0.625278 0.396386 0.036 Uiso calc 1 . .
H H9B 0.354412 0.585444 0.356079 0.036 Uiso calc 1 . .
C C10 0.2645(10) 0.4624(9) 0.5035(5) 0.033(2) Uani d 1 . .
H H10A 0.262799 0.385681 0.545334 0.049 Uiso calc 1 . .
H H10B 0.167597 0.472303 0.483435 0.049 Uiso calc 1 . .
H H10C 0.269587 0.542061 0.520446 0.049 Uiso calc 1 . .
C C11 0.5490(9) 0.0573(8) 0.3071(5) 0.0207(16) Uani d 1 . .
C C12 0.5132(10) 0.1665(8) 0.2445(4) 0.0227(16) Uani d 1 . .
C C13 0.6225(10) 0.1396(8) 0.1799(4) 0.0229(17) Uani d 1 . .
H H13A 0.629740 0.193468 0.131270 0.027 Uiso calc 1 . .
C C14 0.7155(10) 0.0228(8) 0.1998(4) 0.0236(17) Uani d 1 . .
C C15 0.7302(10) -0.1537(8) 0.3191(5) 0.0244(17) Uani d 1 . .
H H15A 0.685079 -0.162070 0.372077 0.037 Uiso calc 1 . .
H H15B 0.846621 -0.160100 0.311137 0.037 Uiso calc 1 . .
H H15C 0.699104 -0.224643 0.301992 0.037 Uiso calc 1 . .
C C16 0.3566(9) 0.3793(8) 0.1907(4) 0.0207(16) Uani d 1 . .
C C17 0.3937(9) 0.2709(8) 0.2528(4) 0.0217(16) Uani d 1 . .
C C18 0.2858(9) 0.2971(8) 0.3173(4) 0.0189(15) Uani d 1 . .
H H18A 0.282092 0.243790 0.365955 0.023 Uiso calc 1 . .
C C19 0.1869(10) 0.4118(8) 0.2988(5) 0.0241(17) Uani d 1 . .
C C20 0.1567(10) 0.5776(8) 0.1775(5) 0.0268(18) Uani d 1 . .
H H20A 0.172438 0.568900 0.126140 0.040 Uiso calc 1 . .
H H20B 0.203080 0.656072 0.178620 0.040 Uiso calc 1 . .
H H20C 0.042424 0.586495 0.198735 0.040 Uiso calc 1 . .
C C21 0.4733(10) 0.7619(9) 0.0845(5) 0.0280(18) Uani d 1 . .
C C22 0.5330(12) 0.7414(10) 0.1554(5) 0.038(2) Uani d 1 . .
H H22A 0.641539 0.768551 0.145754 0.045 Uiso calc 1 . .
H H22B 0.533749 0.648017 0.182951 0.045 Uiso calc 1 . .
C C23 0.4100(12) 0.8321(10) 0.1980(5) 0.038(2) Uani d 1 . .
H H23A 0.324693 0.781927 0.232182 0.045 Uiso calc 1 . .
H H23B 0.461434 0.873266 0.226868 0.045 Uiso calc 1 . .
C C24 0.3430(11) 0.9365(10) 0.1375(5) 0.034(2) Uani d 1 . .
H H24A 0.227943 0.962313 0.153860 0.041 Uiso calc 1 . .
H H24B 0.400454 1.016203 0.122862 0.041 Uiso calc 1 . .
C C25 0.2933(13) 0.9182(10) 0.0144(6) 0.042(2) Uani d 1 . .
H H25A 0.313195 0.852532 -0.016107 0.064 Uiso calc 1 . .
H H25B 0.335889 1.000203 -0.015339 0.064 Uiso calc 1 . .
H H25C 0.178354 0.935811 0.032024 0.064 Uiso calc 1 . .
C C26 0.1555(11) 0.6123(9) -0.0607(5) 0.033(2) Uani d 1 . .
C C27 0.1989(12) 0.5684(9) -0.1368(5) 0.035(2) Uani d 1 . .
H H27A 0.312863 0.574708 -0.159708 0.042 Uiso calc 1 . .
H H27B 0.174354 0.477044 -0.130614 0.042 Uiso calc 1 . .
C C28 0.0932(13) 0.6667(12) -0.1818(6) 0.045(3) Uani d 1 . .
H H28A 0.051692 0.623984 -0.213478 0.055 Uiso calc 1 . .
H H28B 0.152731 0.740055 -0.213860 0.055 Uiso calc 1 . .
C C29 -0.0437(12) 0.7182(10) -0.1257(6) 0.040(2) Uani d 1 . .
H H29A -0.073001 0.814245 -0.142362 0.048 Uiso calc 1 . .
H H29B -0.138893 0.671270 -0.117271 0.048 Uiso calc 1 . .
C C30 -0.0501(13) 0.7456(11) 0.0025(6) 0.044(2) Uani d 1 . .
H H30A -0.007574 0.695702 0.046247 0.066 Uiso calc 1 . .
H H30B -0.165465 0.741933 0.012262 0.066 Uiso calc 1 . .
H H30C -0.027947 0.837780 -0.008253 0.066 Uiso calc 1 . .

loop_
_atom_site_aniso_label
_atom_site_aniso_U_11
_atom_site_aniso_U_22
_atom_site_aniso_U_33
_atom_site_aniso_U_12
_atom_site_aniso_U_13
_atom_site_aniso_U_23
Ca1 0.0226(11) 0.0206(11) 0.0142(10) 0.0017(9) 0.0007(8) -0.0005(8)
Ca2 0.0218(11) 0.0214(11) 0.0161(10) 0.0035(9) -0.0017(8) -0.0044(8)
S1 0.0307(11) 0.0307(11) 0.0220(10) 0.0046(9) 0.0012(8) -0.0072(8)
S2 0.0275(11) 0.0376(12) 0.0226(10) 0.0054(9) -0.0006(8) -0.0069(9)
O1 0.030(3) 0.037(4) 0.032(3) -0.005(3) 0.003(3) -0.011(3)
O2 0.039(3) 0.023(3) 0.024(3) 0.000(3) -0.003(3) -0.004(2)
O3 0.029(3) 0.025(3) 0.020(3) 0.003(2) -0.001(2) -0.002(2)
O4 0.028(3) 0.028(3) 0.015(3) 0.000(2) 0.000(2) -0.004(2)
O5 0.033(3) 0.028(3) 0.033(3) 0.006(3) -0.003(3) -0.017(3)
O6 0.024(3) 0.029(3) 0.027(3) 0.008(2) -0.007(2) -0.004(2)
N1 0.039(5) 0.042(5) 0.032(4) 0.004(4) -0.002(3) -0.012(4)
N2 0.029(4) 0.022(3) 0.024(3) -0.001(3) -0.003(3) -0.002(3)
N3 0.021(3) 0.020(3) 0.012(3) -0.001(3) -0.002(2) -0.003(2)
N4 0.024(3) 0.023(3) 0.015(3) -0.001(3) 0.003(3) -0.005(3)
N5 0.032(4) 0.031(4) 0.026(4) 0.002(3) -0.004(3) -0.014(3)
N6 0.037(5) 0.036(5) 0.049(5) 0.000(4) -0.015(4) -0.003(4)
C1 0.024(4) 0.040(5) 0.050(6) 0.000(4) -0.004(4) -0.026(5)
C2 0.035(5) 0.037(5) 0.058(6) -0.004(4) -0.022(5) -0.013(5)
C3 0.040(6) 0.055(7) 0.043(6) -0.016(5) 0.001(5) -0.024(5)
C4 0.025(4) 0.052(6) 0.044(6) 0.008(4) -0.004(4) -0.028(5)
C5 0.061(8) 0.050(7) 0.047(6) -0.016(6) -0.007(6) 0.001(5)
C6 0.028(4) 0.022(4) 0.026(4) 0.000(3) -0.009(3) -0.010(3)
C7 0.027(4) 0.031(5) 0.030(4) 0.002(4) -0.004(3) -0.013(4)
C8 0.053(6) 0.029(5) 0.028(5) -0.002(4) -0.001(4) 0.002(4)
C9 0.029(4) 0.030(5) 0.028(4) 0.000(4) -0.008(4) -0.002(4)
C10 0.029(5) 0.035(5) 0.034(5) -0.001(4) -0.002(4) -0.014(4)
C11 0.021(4) 0.018(4) 0.027(4) -0.002(3) -0.008(3) -0.008(3)
C12 0.027(4) 0.023(4) 0.019(4) -0.002(3) -0.006(3) -0.005(3)
C13 0.029(4) 0.023(4) 0.015(3) 0.004(3) -0.002(3) -0.006(3)
C14 0.032(4) 0.021(4) 0.017(4) -0.007(3) -0.003(3) -0.002(3)
C15 0.027(4) 0.018(4) 0.028(4) 0.001(3) -0.009(3) -0.005(3)
C16 0.016(4) 0.022(4) 0.024(4) -0.006(3) -0.003(3) -0.002(3)
C17 0.021(4) 0.028(4) 0.017(4) -0.004(3) -0.007(3) -0.004(3)
C18 0.018(3) 0.020(4) 0.015(3) -0.001(3) -0.002(3) 0.000(3)
C19 0.024(4) 0.026(4) 0.022(4) -0.004(3) -0.004(3) -0.003(3)
C20 0.026(4) 0.025(4) 0.028(4) 0.002(3) -0.006(3) -0.005(3)
C21 0.029(4) 0.031(5) 0.024(4) -0.003(4) 0.004(3) -0.015(3)
C22 0.039(5) 0.038(5) 0.033(5) -0.001(4) -0.005(4) -0.007(4)
C23 0.035(5) 0.050(6) 0.034(5) -0.008(4) -0.006(4) -0.018(4)
C24 0.034(5) 0.036(5) 0.032(5) 0.001(4) 0.000(4) -0.018(4)
C25 0.043(6) 0.042(6) 0.035(5) 0.011(5) -0.011(4) -0.002(4)
C26 0.031(5) 0.023(4) 0.041(5) -0.006(4) -0.007(4) 0.000(4)
C27 0.036(5) 0.031(5) 0.043(5) -0.010(4) -0.014(4) -0.007(4)
C28 0.042(6) 0.055(7) 0.043(6) -0.005(5) -0.013(5) -0.013(5)
C29 0.039(5) 0.036(5) 0.042(5) 0.004(4) -0.022(4) 0.003(4)
C30 0.042(6) 0.049(6) 0.044(6) -0.003(5) -0.007(5) -0.020(5)

loop_
_atom_type_symbol
_atom_type_description
_atom_type_scat_dispersion_real
_atom_type_scat_dispersion_imag
_atom_type_scat_source
C C 0.0033 0.0016 'International Tables Vol C Tables 4.2.6.8 and 6.1.1.4'
H H 0.0000 0.0000 'International Tables Vol C Tables 4.2.6.8 and 6.1.1.4'
N N 0.0061 0.0033 'International Tables Vol C Tables 4.2.6.8 and 6.1.1.4'
O O 0.0106 0.0060 'International Tables Vol C Tables 4.2.6.8 and 6.1.1.4'
S S 0.1246 0.1234 'International Tables Vol C Tables 4.2.6.8 and 6.1.1.4'
Ca Ca 0.2262 0.3064 'International Tables Vol C Tables 4.2.6.8 and 6.1.1.4'

loop_
_geom_angle_atom_site_label_1
_geom_angle_atom_site_label_2
_geom_angle_atom_site_label_3
_geom_angle_site_symmetry_1
_geom_angle_site_symmetry_3
_geom_angle
_geom_angle_publ_flag
O1 Ca1 O1 . 2_656 180.0 ?
O1 Ca1 O2 . . 90.3(2) ?
O1 Ca1 O2 2_656 . 89.7(2) ?
O1 Ca1 O2 . 2_656 89.7(2) ?
O1 Ca1 O2 2_656 2_656 90.3(2) ?
O2 Ca1 O2 . 2_656 180.0(3) ?
O1 Ca1 O3 . 2_656 88.3(2) ?
O1 Ca1 O3 2_656 2_656 91.7(2) ?
O2 Ca1 O3 . 2_656 89.9(2) ?
O2 Ca1 O3 2_656 2_656 90.1(2) ?
O1 Ca1 O3 . . 91.7(2) ?
O1 Ca1 O3 2_656 . 88.3(2) ?
O2 Ca1 O3 . . 90.1(2) ?
O2 Ca1 O3 2_656 . 89.9(2) ?
O3 Ca1 O3 2_656 . 180.0 ?
O4 Ca2 O4 2_665 . 180.0(3) ?
O4 Ca2 O6 2_665 . 88.6(2) ?
O4 Ca2 O6 . . 91.4(2) ?
O4 Ca2 O6 2_665 2_665 91.4(2) ?
O4 Ca2 O6 . 2_665 88.6(2) ?
O6 Ca2 O6 . 2_665 180.0 ?
O4 Ca2 O5 2_665 2_665 88.2(2) ?
O4 Ca2 O5 . 2_665 91.8(2) ?
O6 Ca2 O5 . 2_665 89.7(2) ?
O6 Ca2 O5 2_665 2_665 90.3(2) ?
O4 Ca2 O5 2_665 . 91.8(2) ?
O4 Ca2 O5 . . 88.2(2) ?
O6 Ca2 O5 . . 90.3(2) ?
O6 Ca2 O5 2_665 . 89.7(2) ?
O5 Ca2 O5 2_665 . 180.0(3) ?
C1 O1 Ca1 . . 152.9(6) ?
C6 O2 Ca1 . . 137.1(5) ?
C11 O3 Ca1 . . 151.9(5) ?
C16 O4 Ca2 . . 162.2(5) ?
C21 O5 Ca2 . . 149.4(6) ?
C26 O6 Ca2 . . 139.4(6) ?
C1 N1 C5 . . 121.3(9) ?
C1 N1 C4 . . 117.0(9) ?
C5 N1 C4 . . 121.6(9) ?
C6 N2 C10 . . 125.4(7) ?
C6 N2 C9 . . 113.8(7) ?
C10 N2 C9 . . 120.6(7) ?
C11 N3 C14 . . 110.1(6) ?
C11 N3 C15 . . 124.3(6) ?
C14 N3 C15 . . 125.3(7) ?
C16 N4 C19 . . 110.9(7) ?
C16 N4 C20 . . 124.0(6) ?
C19 N4 C20 . . 124.9(7) ?
C21 N5 C25 . . 124.3(8) ?
C21 N5 C24 . . 114.1(7) ?
C25 N5 C24 . . 121.5(8) ?
C26 N6 C30 . . 122.3(9) ?
C26 N6 C29 . . 116.1(9) ?
C30 N6 C29 . . 121.7(8) ?
O1 C1 N1 . . 129.4(10) ?
O1 C1 C2 . . 122.8(9) ?
N1 C1 C2 . . 107.8(8) ?
C3 C2 C1 . . 103.3(8) ?
C3 C2 H2A . . 111.1 ?
C1 C2 H2A . . 111.1 ?
C3 C2 H2B . . 111.1 ?
C1 C2 H2B . . 111.1 ?
H2A C2 H2B . . 109.1 ?
C2 C3 C4 . . 104.6(8) ?
C2 C3 H3A . . 110.8 ?
C4 C3 H3A . . 110.8 ?
C2 C3 H3B . . 110.8 ?
C4 C3 H3B . . 110.8 ?
H3A C3 H3B . . 108.9 ?
N1 C4 C3 . . 102.6(7) ?
N1 C4 H4A . . 111.2 ?
C3 C4 H4A . . 111.2 ?
N1 C4 H4B . . 111.2 ?
C3 C4 H4B . . 111.2 ?
H4A C4 H4B . . 109.2 ?
N1 C5 H5A . . 109.5 ?
N1 C5 H5B . . 109.5 ?
H5A C5 H5B . . 109.5 ?
N1 C5 H5C . . 109.5 ?
H5A C5 H5C . . 109.5 ?
H5B C5 H5C . . 109.5 ?
O2 C6 N2 . . 121.9(8) ?
O2 C6 C7 . . 127.1(7) ?
N2 C6 C7 . . 111.0(7) ?
C6 C7 C8 . . 105.3(7) ?
C6 C7 H7A . . 110.7 ?
C8 C7 H7A . . 110.7 ?
C6 C7 H7B . . 110.7 ?
C8 C7 H7B . . 110.7 ?
H7A C7 H7B . . 108.8 ?
C7 C8 C9 . . 105.4(7) ?
C7 C8 H8A . . 110.7 ?
C9 C8 H8A . . 110.7 ?
C7 C8 H8B . . 110.7 ?
C9 C8 H8B . . 110.7 ?
H8A C8 H8B . . 108.8 ?
N2 C9 C8 . . 104.1(7) ?
N2 C9 H9A . . 110.9 ?
C8 C9 H9A . . 110.9 ?
N2 C9 H9B . . 110.9 ?
C8 C9 H9B . . 110.9 ?
H9A C9 H9B . . 108.9 ?
N2 C10 H10A . . 109.5 ?
N2 C10 H10B . . 109.5 ?
H10A C10 H10B . . 109.5 ?
N2 C10 H10C . . 109.5 ?
H10A C10 H10C . . 109.5 ?
H10B C10 H10C . . 109.5 ?
O3 C11 N3 . . 124.0(7) ?
O3 C11 C12 . . 129.5(7) ?
N3 C11 C12 . . 106.5(7) ?
C17 C12 C13 . . 130.6(7) ?
C17 C12 C11 . . 123.3(7) ?
C13 C12 C11 . . 106.1(7) ?
C14 C13 C12 . . 108.8(7) ?
C14 C13 H13A . . 125.6 ?
C12 C13 H13A . . 125.6 ?
C13 C14 N3 . . 108.4(7) ?
C13 C14 S1 . . 130.8(6) ?
N3 C14 S1 . . 120.7(6) ?
N3 C15 H15A . . 109.5 ?
N3 C15 H15B . . 109.5 ?
H15A C15 H15B . . 109.5 ?
N3 C15 H15C . . 109.5 ?
H15A C15 H15C . . 109.5 ?
H15B C15 H15C . . 109.5 ?
O4 C16 N4 . . 124.3(7) ?
O4 C16 C17 . . 129.3(7) ?
N4 C16 C17 . . 106.3(7) ?
C12 C17 C18 . . 130.2(7) ?
C12 C17 C16 . . 123.7(7) ?
C18 C17 C16 . . 106.1(7) ?
C19 C18 C17 . . 110.0(7) ?
C19 C18 H18A . . 125.0 ?
C17 C18 H18A . . 125.0 ?
C18 C19 N4 . . 106.7(7) ?
C18 C19 S2 . . 132.3(6) ?
N4 C19 S2 . . 121.1(6) ?
N4 C20 H20A . . 109.5 ?
N4 C20 H20B . . 109.5 ?
H20A C20 H20B . . 109.5 ?
N4 C20 H20C . . 109.5 ?
H20A C20 H20C . . 109.5 ?
H20B C20 H20C . . 109.5 ?
O5 C21 N5 . . 125.2(8) ?
O5 C21 C22 . . 124.8(8) ?
N5 C21 C22 . . 109.9(7) ?
C21 C22 C23 . . 102.2(8) ?
C21 C22 H22A . . 111.3 ?
C23 C22 H22A . . 111.3 ?
C21 C22 H22B . . 111.3 ?
C23 C22 H22B . . 111.3 ?
H22A C22 H22B . . 109.2 ?
C24 C23 C22 . . 104.4(7) ?
C24 C23 H23A . . 110.9 ?
C22 C23 H23A . . 110.9 ?
C24 C23 H23B . . 110.9 ?
C22 C23 H23B . . 110.9 ?
H23A C23 H23B . . 108.9 ?
N5 C24 C23 . . 102.4(7) ?
N5 C24 H24A . . 111.3 ?
C23 C24 H24A . . 111.3 ?
N5 C24 H24B . . 111.3 ?
C23 C24 H24B . . 111.3 ?
H24A C24 H24B . . 109.2 ?
N5 C25 H25A . . 109.5 ?
N5 C25 H25B . . 109.5 ?
H25A C25 H25B . . 109.5 ?
N5 C25 H25C . . 109.5 ?
H25A C25 H25C . . 109.5 ?
H25B C25 H25C . . 109.5 ?
O6 C26 N6 . . 128.3(10) ?
O6 C26 C27 . . 123.7(8) ?
N6 C26 C27 . . 108.0(8) ?
C28 C27 C26 . . 102.0(8) ?
C28 C27 H27A . . 111.4 ?
C26 C27 H27A . . 111.4 ?
C28 C27 H27B . . 111.4 ?
C26 C27 H27B . . 111.4 ?
H27A C27 H27B . . 109.2 ?
C27 C28 C29 . . 106.0(8) ?
C27 C28 H28A . . 110.5 ?
C29 C28 H28A . . 110.5 ?
C27 C28 H28B . . 110.5 ?
C29 C28 H28B . . 110.5 ?
H28A C28 H28B . . 108.7 ?
N6 C29 C28 . . 102.5(8) ?
N6 C29 H29A . . 111.3 ?
C28 C29 H29A . . 111.3 ?
N6 C29 H29B . . 111.3 ?
C28 C29 H29B . . 111.3 ?
H29A C29 H29B . . 109.2 ?
N6 C30 H30A . . 109.5 ?
N6 C30 H30B . . 109.5 ?
H30A C30 H30B . . 109.5 ?
N6 C30 H30C . . 109.5 ?
H30A C30 H30C . . 109.5 ?
H30B C30 H30C . . 109.5 ?

loop_
_geom_bond_atom_site_label_1
_geom_bond_atom_site_label_2
_geom_bond_site_symmetry_2
_geom_bond_distance
_geom_bond_publ_flag
Ca1 O1 . 2.308(6) ?
Ca1 O1 2_656 2.308(6) ?
Ca1 O2 . 2.329(6) ?
Ca1 O2 2_656 2.329(6) ?
Ca1 O3 2_656 2.341(6) ?
Ca1 O3 . 2.341(6) ?
Ca2 O4 2_665 2.322(5) ?
Ca2 O4 . 2.322(5) ?
Ca2 O6 . 2.327(6) ?
Ca2 O6 2_665 2.327(6) ?
Ca2 O5 2_665 2.331(6) ?
Ca2 O5 . 2.331(6) ?
S1 C14 . 1.713(9) ?
S2 C19 . 1.696(9) ?
O1 C1 . 1.244(11) ?
O2 C6 . 1.264(10) ?
O3 C11 . 1.256(10) ?
O4 C16 . 1.242(9) ?
O5 C21 . 1.258(10) ?
O6 C26 . 1.253(11) ?
N1 C1 . 1.283(12) ?
N1 C5 . 1.433(13) ?
N1 C4 . 1.444(12) ?
N2 C6 . 1.324(10) ?
N2 C10 . 1.446(11) ?
N2 C9 . 1.473(11) ?
N3 C11 . 1.369(10) ?
N3 C14 . 1.422(9) ?
N3 C15 . 1.460(10) ?
N4 C16 . 1.369(10) ?
N4 C19 . 1.430(10) ?
N4 C20 . 1.453(10) ?
N5 C21 . 1.315(11) ?
N5 C25 . 1.443(12) ?
N5 C24 . 1.456(11) ?
N6 C26 . 1.291(12) ?
N6 C30 . 1.426(13) ?
N6 C29 . 1.450(12) ?
C1 C2 . 1.576(15) ?
C2 C3 . 1.510(14) ?
C2 H2A . 0.9900 ?
C2 H2B . 0.9900 ?
C3 C4 . 1.562(15) ?
C3 H3A . 0.9900 ?
C3 H3B . 0.9900 ?
C4 H4A . 0.9900 ?
C4 H4B . 0.9900 ?
C5 H5A . 0.9800 ?
C5 H5B . 0.9800 ?
C5 H5C . 0.9800 ?
C6 C7 . 1.492(12) ?
C7 C8 . 1.533(12) ?
C7 H7A . 0.9900 ?
C7 H7B . 0.9900 ?
C8 C9 . 1.552(13) ?
C8 H8A . 0.9900 ?
C8 H8B . 0.9900 ?
C9 H9A . 0.9900 ?
C9 H9B . 0.9900 ?
C10 H10A . 0.9800 ?
C10 H10B . 0.9800 ?
C10 H10C . 0.9800 ?
C11 C12 . 1.483(11) ?
C12 C17 . 1.399(10) ?
C12 C13 . 1.429(11) ?
C13 C14 . 1.376(11) ?
C13 H13A . 0.9500 ?
C15 H15A . 0.9800 ?
C15 H15B . 0.9800 ?
C15 H15C . 0.9800 ?
C16 C17 . 1.475(11) ?
C17 C18 . 1.422(11) ?
C18 C19 . 1.382(11) ?
C18 H18A . 0.9500 ?
C20 H20A . 0.9800 ?
C20 H20B . 0.9800 ?
C20 H20C . 0.9800 ?
C21 C22 . 1.506(13) ?
C22 C23 . 1.540(13) ?
C22 H22A . 0.9900 ?
C22 H22B . 0.9900 ?
C23 C24 . 1.528(14) ?
C23 H23A . 0.9900 ?
C23 H23B . 0.9900 ?
C24 H24A . 0.9900 ?
C24 H24B . 0.9900 ?
C25 H25A . 0.9800 ?
C25 H25B . 0.9800 ?
C25 H25C . 0.9800 ?
C26 C27 . 1.573(14) ?
C27 C28 . 1.501(14) ?
C27 H27A . 0.9900 ?
C27 H27B . 0.9900 ?
C28 C29 . 1.532(15) ?
C28 H28A . 0.9900 ?
C28 H28B . 0.9900 ?
C29 H29A . 0.9900 ?
C29 H29B . 0.9900 ?
C30 H30A . 0.9800 ?
C30 H30B . 0.9800 ?
C30 H30C . 0.9800 ?

loop_
_geom_hbond_atom_site_label_D
_geom_hbond_atom_site_label_H
_geom_hbond_atom_site_label_A
_geom_hbond_site_symmetry_A
_geom_hbond_distance_DH
_geom_hbond_distance_HA
_geom_hbond_distance_DA
_geom_hbond_angle_DHA
_geom_hbond_publ_flag
C4 H4A O3 2_556 0.99 2.51 3.456(12) 158.9 yes
C10 H10B S2 . 0.98 2.97 3.820(10) 146.1 yes
C15 H15A O2 2_656 0.98 2.58 3.545(10) 166.5 yes
C20 H20A O6 . 0.98 2.53 3.504(11) 171.7 yes
C22 H22A S1 1_565 0.99 2.93 3.839(11) 153.6 yes
C23 H23B N3 1_565 0.99 2.69 3.655(12) 164.7 yes
C27 H27A O4 2_665 0.99 2.63 3.444(11) 139.5 yes

loop_
_geom_torsion_atom_site_label_1
_geom_torsion_atom_site_label_2
_geom_torsion_atom_site_label_3
_geom_torsion_atom_site_label_4
_geom_torsion_site_symmetry_1
_geom_torsion_site_symmetry_2
_geom_torsion_site_symmetry_3
_geom_torsion_site_symmetry_4
_geom_torsion
_geom_torsion_publ_flag
Ca1 O1 C1 N1 . . . . 101.2(16) ?
Ca1 O1 C1 C2 . . . . -77.4(17) ?
C5 N1 C1 O1 . . . . 2.4(17) ?
C4 N1 C1 O1 . . . . 179.6(10) ?
C5 N1 C1 C2 . . . . -178.9(9) ?
C4 N1 C1 C2 . . . . -1.6(12) ?
O1 C1 C2 C3 . . . . 166.4(9) ?
N1 C1 C2 C3 . . . . -12.5(10) ?
C1 C2 C3 C4 . . . . 20.1(10) ?
C1 N1 C4 C3 . . . . 14.5(12) ?
C5 N1 C4 C3 . . . . -168.3(9) ?
C2 C3 C4 N1 . . . . -20.9(10) ?
Ca1 O2 C6 N2 . . . . 148.7(7) ?
Ca1 O2 C6 C7 . . . . -32.1(14) ?
C10 N2 C6 O2 . . . . -3.1(13) ?
C9 N2 C6 O2 . . . . -177.5(8) ?
C10 N2 C6 C7 . . . . 177.5(8) ?
C9 N2 C6 C7 . . . . 3.2(10) ?
O2 C6 C7 C8 . . . . 175.1(9) ?
N2 C6 C7 C8 . . . . -5.6(10) ?
C6 C7 C8 C9 . . . . 5.7(10) ?
C6 N2 C9 C8 . . . . 0.7(10) ?
C10 N2 C9 C8 . . . . -174.0(8) ?
C7 C8 C9 N2 . . . . -4.0(10) ?
Ca1 O3 C11 N3 . . . . 53.7(15) ?
Ca1 O3 C11 C12 . . . . -126.3(10) ?
C14 N3 C11 O3 . . . . -179.7(7) ?
C15 N3 C11 O3 . . . . 6.9(12) ?
C14 N3 C11 C12 . . . . 0.3(8) ?
C15 N3 C11 C12 . . . . -173.2(7) ?
O3 C11 C12 C17 . . . . -0.9(14) ?
N3 C11 C12 C17 . . . . 179.1(7) ?
O3 C11 C12 C13 . . . . 179.0(8) ?
N3 C11 C12 C13 . . . . -1.0(9) ?
C17 C12 C13 C14 . . . . -178.8(8) ?
C11 C12 C13 C14 . . . . 1.3(9) ?
C12 C13 C14 N3 . . . . -1.2(10) ?
C12 C13 C14 S1 . . . . -177.1(7) ?
C11 N3 C14 C13 . . . . 0.6(9) ?
C15 N3 C14 C13 . . . . 173.9(7) ?
C11 N3 C14 S1 . . . . 177.0(6) ?
C15 N3 C14 S1 . . . . -9.7(11) ?
Ca2 O4 C16 N4 . . . . 17(2) ?
Ca2 O4 C16 C17 . . . . -161.9(13) ?
C19 N4 C16 O4 . . . . 179.8(7) ?
C20 N4 C16 O4 . . . . 3.3(13) ?
C19 N4 C16 C17 . . . . -0.7(9) ?
C20 N4 C16 C17 . . . . -177.2(7) ?
C13 C12 C17 C18 . . . . -179.8(9) ?
C11 C12 C17 C18 . . . . 0.1(14) ?
C13 C12 C17 C16 . . . . 0.6(14) ?
C11 C12 C17 C16 . . . . -179.5(7) ?
O4 C16 C17 C12 . . . . -0.6(13) ?
N4 C16 C17 C12 . . . . 180.0(7) ?
O4 C16 C17 C18 . . . . 179.7(8) ?
N4 C16 C17 C18 . . . . 0.3(9) ?
C12 C17 C18 C19 . . . . -179.4(8) ?
C16 C17 C18 C19 . . . . 0.3(9) ?
C17 C18 C19 N4 . . . . -0.7(9) ?
C17 C18 C19 S2 . . . . 178.6(7) ?
C16 N4 C19 C18 . . . . 0.9(9) ?
C20 N4 C19 C18 . . . . 177.4(7) ?
C16 N4 C19 S2 . . . . -178.5(6) ?
C20 N4 C19 S2 . . . . -2.1(11) ?
Ca2 O5 C21 N5 . . . . -98.8(13) ?
Ca2 O5 C21 C22 . . . . 83.7(15) ?
C25 N5 C21 O5 . . . . 0.7(15) ?
C24 N5 C21 O5 . . . . -177.7(9) ?
C25 N5 C21 C22 . . . . 178.5(9) ?
C24 N5 C21 C22 . . . . 0.2(11) ?
O5 C21 C22 C23 . . . . -166.3(9) ?
N5 C21 C22 C23 . . . . 15.9(10) ?
C21 C22 C23 C24 . . . . -24.7(10) ?
C21 N5 C24 C23 . . . . -16.2(10) ?
C25 N5 C24 C23 . . . . 165.4(9) ?
C22 C23 C24 N5 . . . . 24.8(10) ?
Ca2 O6 C26 N6 . . . . -154.4(8) ?
Ca2 O6 C26 C27 . . . . 27.1(14) ?
C30 N6 C26 O6 . . . . 0.6(16) ?
C29 N6 C26 O6 . . . . 179.3(9) ?
C30 N6 C26 C27 . . . . 179.2(9) ?
C29 N6 C26 C27 . . . . -2.1(11) ?
O6 C26 C27 C28 . . . . -165.5(9) ?
N6 C26 C27 C28 . . . . 15.8(10) ?
C26 C27 C28 C29 . . . . -22.4(10) ?
C26 N6 C29 C28 . . . . -12.2(12) ?
C30 N6 C29 C28 . . . . 166.4(9) ?
C27 C28 C29 N6 . . . . 21.6(11) ?

_cod_database_fobs_code 2243712
